data_7231310
loop_
_publ_author_name
'Chen, Shaojin'
'Liu, Wei'
'Ge, Zhaohai'
'Zhang, Wenxuan'
'Wang, Kun-Peng'
'Hu, Zhi-Qiang'

_publ_section_title
;
 Dimethylamine substituted bisbenzocoumarins: solvatochromic,
 mechanochromic and acidochromic properties
;
_journal_issue 36
_journal_name_full CrystEngComm
_journal_page_first 5432
_journal_paper_doi 10.1039/C8CE01034J
_journal_volume 20
_journal_year 2018
_chemical_formula_moiety 'C36 H32 N2 O8'
_chemical_formula_sum 'C36 H32 N2 O8'
_chemical_formula_weight 620.63
_space_group_crystal_system monoclinic
_space_group_IT_number 15
_space_group_name_Hall '-C 2yc'
_space_group_name_H-M_alt 'C 1 2/c 1'
_symmetry_space_group_name_Hall '-C 2yc'
_symmetry_space_group_name_H-M 'C 1 2/c 1'
_atom_sites_solution_hydrogens mixed
_atom_sites_solution_primary direct
_audit_creation_date 2018-04-15
_audit_creation_method
;
Olex2 1.2
(compiled 2018.04.03 svn.r3497 for OlexSys, GUI svn.r5486)
;
_audit_update_record
;
2018-06-18 deposited with the CCDC.
2018-08-07 downloaded from the CCDC.
;
_cell_angle_alpha 90
_cell_angle_beta 90.466(5)
_cell_angle_gamma 90
_cell_formula_units_Z 4
_cell_length_a 29.9695(15)
_cell_length_b 8.1566(5)
_cell_length_c 12.1516(7)
_cell_measurement_reflns_used 2380
_cell_measurement_temperature 100.00(10)
_cell_measurement_theta_max 73.0800
_cell_measurement_theta_min 2.9210
_cell_volume 2970.4(3)
_computing_cell_refinement 'CrysAlisPro 1.171.38.43f (Rigaku OD, 2015)'
_computing_data_collection 'CrysAlisPro 1.171.38.43f (Rigaku OD, 2015)'
_computing_data_reduction 'CrysAlisPro 1.171.38.43f (Rigaku OD, 2015)'
_computing_molecular_graphics 'Olex2 (Dolomanov et al., 2009)'
_computing_publication_material 'Olex2 (Dolomanov et al., 2009)'
_computing_structure_refinement 'ShelXL (Sheldrick, 2015)'
_computing_structure_solution 'ShelXS (Sheldrick, 2008)'
_diffrn_ambient_environment N~2~
_diffrn_ambient_temperature 100.00(10)
_diffrn_detector 'CCD plate'
_diffrn_detector_area_resol_mean 5.2684
_diffrn_detector_type AtlasS2
_diffrn_measured_fraction_theta_full 0.996
_diffrn_measured_fraction_theta_max 0.971
_diffrn_measurement_details
;
List of Runs (angles in degrees, time in seconds):

  # Type    Start    End  Width  t~exp~   \w     \q     \k     \f   Frames
#--------------------------------------------------------------------------
  1  \w     -7.00  31.00   1.00    6.00    --  -40.98  38.00 120.00   38
  2  \w    -65.00 -32.00   1.00    6.00    --  -40.98  38.00 120.00   33
  3  \w    -94.00  -2.00   1.00    6.00    --  -40.98 125.00 150.00   92
  4  \w   -108.00 -14.00   1.00    6.00    --  -40.98 -57.00 -90.00   94
  5  \w     47.00 109.00   1.00    8.00    --  106.95 -95.00 -30.00   62
  6  \w     43.00 119.00   1.00    8.00    --  106.95-125.00-180.00   76
  7  \w     34.00 129.00   1.00    8.00    --  106.95 -45.00 -60.00   95
  8  \w     81.00 171.00   1.00    8.00    --  106.95  30.00-120.00   90
  9  \w    129.00 156.00   1.00    8.00    --  106.95 125.00   0.00   27
 10  \w     89.00 178.00   1.00    8.00    --  106.95  61.00  90.00   89
;
_diffrn_measurement_device 'four-circle diffractometer'
_diffrn_measurement_device_type 'SuperNova, Dual, Cu at zero, AtlasS2'
_diffrn_measurement_method '\w scans'
_diffrn_orient_matrix_type 'CrysAlisPro convention (1999,Acta A55,543-557)'
_diffrn_orient_matrix_UB_11 -0.0258173000
_diffrn_orient_matrix_UB_12 0.1615298000
_diffrn_orient_matrix_UB_13 0.0157139000
_diffrn_orient_matrix_UB_21 0.0380116000
_diffrn_orient_matrix_UB_22 0.0946256000
_diffrn_orient_matrix_UB_23 -0.0562055000
_diffrn_orient_matrix_UB_31 -0.0230465000
_diffrn_orient_matrix_UB_32 -0.0246609000
_diffrn_orient_matrix_UB_33 -0.1126050000
_diffrn_radiation_monochromator mirror
_diffrn_radiation_probe x-ray
_diffrn_radiation_type CuK\a
_diffrn_radiation_wavelength 1.54184
_diffrn_reflns_av_R_equivalents 0.0489
_diffrn_reflns_av_unetI/netI 0.0520
_diffrn_reflns_Laue_measured_fraction_full 0.996
_diffrn_reflns_Laue_measured_fraction_max 0.971
_diffrn_reflns_limit_h_max 28
_diffrn_reflns_limit_h_min -37
_diffrn_reflns_limit_k_max 10
_diffrn_reflns_limit_k_min -9
_diffrn_reflns_limit_l_max 13
_diffrn_reflns_limit_l_min -14
_diffrn_reflns_number 5681
_diffrn_reflns_point_group_measured_fraction_full 0.996
_diffrn_reflns_point_group_measured_fraction_max 0.971
_diffrn_reflns_theta_full 67.684
_diffrn_reflns_theta_max 73.381
_diffrn_reflns_theta_min 2.949
_diffrn_source 'micro-focus sealed X-ray tube'
_diffrn_source_type 'SuperNova (Cu) X-ray Source'
_exptl_absorpt_coefficient_mu 0.813
_exptl_absorpt_correction_T_max 1.00000
_exptl_absorpt_correction_T_min 0.55027
_exptl_absorpt_correction_type multi-scan
_exptl_absorpt_process_details
;
CrysAlisPro 1.171.38.43f (Rigaku Oxford Diffraction, 2015)
Empirical absorption correction using spherical harmonics,
 implemented in SCALE3 ABSPACK scaling algorithm.
;
_exptl_crystal_colour orange
_exptl_crystal_colour_primary orange
_exptl_crystal_density_diffrn 1.388
_exptl_crystal_description block
_exptl_crystal_F_000 1304
_exptl_crystal_size_max 0.14
_exptl_crystal_size_mid 0.13
_exptl_crystal_size_min 0.12
_refine_diff_density_max 0.462
_refine_diff_density_min -0.401
_refine_diff_density_rms 0.090
_refine_ls_extinction_method none
_refine_ls_goodness_of_fit_ref 1.023
_refine_ls_hydrogen_treatment mixed
_refine_ls_matrix_type full
_refine_ls_number_parameters 215
_refine_ls_number_reflns 2896
_refine_ls_number_restraints 0
_refine_ls_restrained_S_all 1.023
_refine_ls_R_factor_all 0.0909
_refine_ls_R_factor_gt 0.0743
_refine_ls_shift/su_max 0.000
_refine_ls_shift/su_mean 0.000
_refine_ls_structure_factor_coef Fsqd
_refine_ls_weighting_details 'w=1/[\s^2^(Fo^2^)+(0.0975P)^2^+20.4213P] where P=(Fo^2^+2Fc^2^)/3'
_refine_ls_weighting_scheme calc
_refine_ls_wR_factor_gt 0.2221
_refine_ls_wR_factor_ref 0.2329
_reflns_Friedel_coverage 0.000
_reflns_number_gt 2377
_reflns_number_total 2896
_reflns_threshold_expression 'I > 2\s(I)'
_cod_data_source_file c8ce01034j2.cif
_cod_data_source_block lw-1
_cod_depositor_comments 'Adding full bibliography for 7231310.cif.'
_cod_original_cell_volume 2970.3(3)
_cod_database_code 7231310
_shelx_shelxl_version_number 2017/1
_shelx_space_group_comment
;
The symmetry employed for this shelxl refinement is uniquely defined
by the following loop, which should always be used as a source of
symmetry information in preference to the above space-group names.
They are only intended as comments.
;
_shelx_estimated_absorpt_t_max 0.909
_shelx_estimated_absorpt_t_min 0.895
_reflns_odcompleteness_completeness 99.72
_reflns_odcompleteness_iscentric 1
_reflns_odcompleteness_theta 66.97
_olex2_refinement_description
;
1. Fixed Uiso
 At 1.2 times of:
  All C(H) groups, All C(H,H) groups
 At 1.5 times of:
  All C(H,H,H) groups
2.a Secondary CH2 refined with riding coordinates:
 C17(H17A,H17B)
2.b Aromatic/amide H refined with riding coordinates:
 C3(H3), C10(H10), C13(H13), C12(H12)
2.c Idealised Me refined as rotating group:
 C15(H15A,H15B,H15C), C14(H14A,H14B,H14C), C18(H18A,H18B,H18C)
;
_olex2_submission_special_instructions 'No special instructions were received'
_oxdiff_exptl_absorpt_empirical_details
;
Empirical correction (ABSPACK) includes:
- Absorption correction using spherical harmonics
- Frame scaling
- Detector area scaling
;
_oxdiff_exptl_absorpt_empirical_full_max 2.022
_oxdiff_exptl_absorpt_empirical_full_min 0.164

loop_
_space_group_symop_operation_xyz
'x, y, z'
'-x, y, -z+1/2'
'x+1/2, y+1/2, z'
'-x+1/2, y+1/2, -z+1/2'
'-x, -y, -z'
'x, -y, z-1/2'
'-x+1/2, -y+1/2, -z'
'x+1/2, -y+1/2, z-1/2'

loop_
_atom_site_label
_atom_site_type_symbol
_atom_site_fract_x
_atom_site_fract_y
_atom_site_fract_z
_atom_site_U_iso_or_equiv
_atom_site_adp_type
_atom_site_occupancy
_atom_site_site_symmetry_order
_atom_site_calc_flag
_atom_site_refinement_flags_posn
O1 O 0.43414(7) 0.5090(3) 0.71828(16) 0.0173(5) Uani 1 1 d .
O2 O 0.37965(8) 0.3389(3) 0.75739(18) 0.0243(6) Uani 1 1 d .
O3 O 0.31628(8) 0.2713(3) 0.59054(19) 0.0261(6) Uani 1 1 d .
O4 O 0.32650(8) 0.4181(3) 0.43674(19) 0.0270(6) Uani 1 1 d .
N1 N 0.63174(10) 0.9905(4) 0.6068(2) 0.0241(7) Uani 1 1 d .
C8 C 0.45894(10) 0.6022(4) 0.6457(2) 0.0149(6) Uani 1 1 d .
C4 C 0.44637(10) 0.6091(4) 0.5343(3) 0.0170(7) Uani 1 1 d .
C5 C 0.40619(10) 0.5290(4) 0.5010(2) 0.0163(7) Uani 1 1 d .
C9 C 0.49539(10) 0.6836(4) 0.6893(2) 0.0153(6) Uani 1 1 d .
C2 C 0.51119(10) 0.7769(4) 0.5001(3) 0.0173(7) Uani 1 1 d .
C1 C 0.52328(10) 0.7710(4) 0.6137(3) 0.0165(7) Uani 1 1 d .
C3 C 0.47265(10) 0.6981(4) 0.4625(2) 0.0176(7) Uani 1 1 d .
H3 H 0.464544 0.705434 0.388615 0.021 Uiso 1 1 calc R
C11 C 0.59111(11) 0.9290(4) 0.5749(3) 0.0187(7) Uani 1 1 d .
C7 C 0.39625(10) 0.4222(4) 0.6863(3) 0.0180(7) Uani 1 1 d .
C10 C 0.56289(10) 0.8502(4) 0.6490(2) 0.0165(7) Uani 1 1 d .
H10 H 0.570335 0.849814 0.723405 0.020 Uiso 1 1 calc R
C6 C 0.38107(10) 0.4429(4) 0.5725(3) 0.0183(7) Uani 1 1 d .
C16 C 0.33816(10) 0.3656(4) 0.5369(3) 0.0198(7) Uani 1 1 d .
C13 C 0.53888(11) 0.8673(4) 0.4272(3) 0.0188(7) Uani 1 1 d .
H13 H 0.530578 0.876591 0.353539 0.023 Uiso 1 1 calc R
C12 C 0.57708(11) 0.9402(4) 0.4626(3) 0.0214(7) Uani 1 1 d .
H12 H 0.594400 0.998446 0.412930 0.026 Uiso 1 1 calc R
C15 C 0.64887(12) 0.9667(5) 0.7180(3) 0.0281(8) Uani 1 1 d .
H15A H 0.636400 1.048150 0.765760 0.042 Uiso 1 1 calc GR
H15B H 0.680788 0.976784 0.718020 0.042 Uiso 1 1 calc GR
H15C H 0.640735 0.859526 0.743508 0.042 Uiso 1 1 calc GR
C14 C 0.65759(12) 1.0967(5) 0.5346(3) 0.0278(8) Uani 1 1 d .
H14A H 0.672581 1.031086 0.480664 0.042 Uiso 1 1 calc GR
H14B H 0.679246 1.156114 0.577391 0.042 Uiso 1 1 calc GR
H14C H 0.637954 1.172585 0.498133 0.042 Uiso 1 1 calc GR
C17 C 0.28395(11) 0.3589(5) 0.3948(3) 0.0279(8) Uani 1 1 d .
H17A H 0.259721 0.401260 0.438974 0.033 Uiso 1 1 calc R
H17B H 0.283036 0.240109 0.397158 0.033 Uiso 1 1 calc R
C18 C 0.27946(13) 0.4182(6) 0.2779(3) 0.0346(9) Uani 1 1 d .
H18A H 0.303769 0.376477 0.235197 0.052 Uiso 1 1 calc GR
H18B H 0.280011 0.535875 0.276707 0.052 Uiso 1 1 calc GR
H18C H 0.251732 0.380063 0.247130 0.052 Uiso 1 1 calc GR
H5 H 0.3970(11) 0.536(4) 0.432(3) 0.006(8) Uiso 1 1 d .

loop_
_atom_site_aniso_label
_atom_site_aniso_U_11
_atom_site_aniso_U_22
_atom_site_aniso_U_33
_atom_site_aniso_U_23
_atom_site_aniso_U_13
_atom_site_aniso_U_12
O1 0.0193(11) 0.0239(12) 0.0086(10) 0.0015(9) -0.0033(8) -0.0044(9)
O2 0.0289(12) 0.0343(14) 0.0096(11) 0.0021(10) -0.0038(9) -0.0112(10)
O3 0.0243(12) 0.0356(14) 0.0181(12) 0.0045(10) -0.0045(9) -0.0092(11)
O4 0.0232(12) 0.0405(15) 0.0171(12) 0.0066(11) -0.0128(9) -0.0087(11)
N1 0.0239(14) 0.0346(17) 0.0139(13) -0.0019(12) 0.0002(11) -0.0087(12)
C8 0.0165(14) 0.0191(15) 0.0090(14) 0.0009(11) 0.0013(11) 0.0008(12)
C4 0.0168(14) 0.0196(15) 0.0146(15) -0.0009(12) -0.0022(12) 0.0018(12)
C5 0.0199(15) 0.0239(16) 0.0051(14) -0.0015(12) -0.0067(11) 0.0028(12)
C9 0.0166(14) 0.0190(15) 0.0104(16) -0.0001(12) -0.0017(11) 0.0034(12)
C2 0.0176(15) 0.0189(15) 0.0154(15) 0.0008(12) 0.0001(12) 0.0034(12)
C1 0.0161(14) 0.0171(15) 0.0162(15) -0.0010(12) 0.0013(12) 0.0015(12)
C3 0.0208(15) 0.0226(16) 0.0093(14) 0.0002(12) -0.0015(11) 0.0041(13)
C11 0.0207(15) 0.0200(16) 0.0155(16) -0.0028(12) 0.0006(12) -0.0001(12)
C7 0.0194(15) 0.0227(16) 0.0118(15) -0.0034(12) -0.0019(12) -0.0033(12)
C10 0.0202(15) 0.0222(16) 0.0070(14) 0.0010(12) -0.0033(11) 0.0006(12)
C6 0.0171(15) 0.0214(16) 0.0165(16) 0.0020(12) -0.0014(12) 0.0010(12)
C16 0.0187(15) 0.0260(17) 0.0148(16) -0.0037(13) -0.0028(12) 0.0002(13)
C13 0.0232(15) 0.0238(16) 0.0094(14) 0.0047(12) -0.0001(12) 0.0041(13)
C12 0.0223(16) 0.0215(16) 0.0205(17) 0.0020(13) 0.0048(13) 0.0003(13)
C15 0.0242(17) 0.035(2) 0.0253(19) -0.0020(15) 0.0001(14) -0.0061(15)
C14 0.0255(17) 0.033(2) 0.0252(19) 0.0008(15) 0.0018(14) -0.0101(15)
C17 0.0199(16) 0.041(2) 0.0224(18) 0.0022(16) -0.0119(13) -0.0062(15)
C18 0.0280(18) 0.046(2) 0.030(2) 0.0062(18) -0.0158(15) -0.0049(17)

loop_
_atom_type_symbol
_atom_type_description
_atom_type_scat_dispersion_real
_atom_type_scat_dispersion_imag
_atom_type_scat_source
C C 0.0181 0.0091 'International Tables Vol C Tables 4.2.6.8 and 6.1.1.4'
H H 0.0000 0.0000 'International Tables Vol C Tables 4.2.6.8 and 6.1.1.4'
N N 0.0311 0.0180 'International Tables Vol C Tables 4.2.6.8 and 6.1.1.4'
O O 0.0492 0.0322 'International Tables Vol C Tables 4.2.6.8 and 6.1.1.4'

loop_
_geom_angle_atom_site_label_1
_geom_angle_atom_site_label_2
_geom_angle_atom_site_label_3
_geom_angle
_geom_angle_site_symmetry_3
C8 O1 C7 122.9(2) .
C16 O4 C17 115.9(3) .
C11 N1 C15 121.3(3) .
C11 N1 C14 121.5(3) .
C15 N1 C14 116.9(3) .
O1 C8 C4 119.6(3) .
C9 C8 O1 116.6(3) .
C9 C8 C4 123.8(3) .
C8 C4 C5 118.4(3) .
C3 C4 C8 118.6(3) .
C3 C4 C5 123.0(3) .
C4 C5 H5 120(2) .
C6 C5 C4 121.9(3) .
C6 C5 H5 118(2) .
C8 C9 C9 121.1(3) 2_656
C8 C9 C1 117.1(3) .
C1 C9 C9 121.7(3) 2_656
C3 C2 C1 120.3(3) .
C3 C2 C13 121.3(3) .
C13 C2 C1 118.4(3) .
C2 C1 C9 119.5(3) .
C10 C1 C9 121.6(3) .
C10 C1 C2 118.9(3) .
C4 C3 C2 120.5(3) .
C4 C3 H3 119.7 .
C2 C3 H3 119.7 .
N1 C11 C10 121.8(3) .
N1 C11 C12 120.1(3) .
C10 C11 C12 118.1(3) .
O1 C7 C6 116.9(3) .
O2 C7 O1 115.2(3) .
O2 C7 C6 127.9(3) .
C1 C10 H10 119.1 .
C11 C10 C1 121.7(3) .
C11 C10 H10 119.1 .
C5 C6 C7 119.9(3) .
C5 C6 C16 121.0(3) .
C7 C6 C16 119.1(3) .
O3 C16 O4 124.0(3) .
O3 C16 C6 125.7(3) .
O4 C16 C6 110.4(3) .
C2 C13 H13 119.2 .
C12 C13 C2 121.6(3) .
C12 C13 H13 119.2 .
C11 C12 H12 119.4 .
C13 C12 C11 121.1(3) .
C13 C12 H12 119.4 .
N1 C15 H15A 109.5 .
N1 C15 H15B 109.5 .
N1 C15 H15C 109.5 .
H15A C15 H15B 109.5 .
H15A C15 H15C 109.5 .
H15B C15 H15C 109.5 .
N1 C14 H14A 109.5 .
N1 C14 H14B 109.5 .
N1 C14 H14C 109.5 .
H14A C14 H14B 109.5 .
H14A C14 H14C 109.5 .
H14B C14 H14C 109.5 .
O4 C17 H17A 110.3 .
O4 C17 H17B 110.3 .
O4 C17 C18 107.2(3) .
H17A C17 H17B 108.5 .
C18 C17 H17A 110.3 .
C18 C17 H17B 110.3 .
C17 C18 H18A 109.5 .
C17 C18 H18B 109.5 .
C17 C18 H18C 109.5 .
H18A C18 H18B 109.5 .
H18A C18 H18C 109.5 .
H18B C18 H18C 109.5 .

loop_
_geom_bond_atom_site_label_1
_geom_bond_atom_site_label_2
_geom_bond_distance
_geom_bond_site_symmetry_2
O1 C8 1.385(4) .
O1 C7 1.391(4) .
O2 C7 1.209(4) .
O3 C16 1.206(4) .
O4 C16 1.334(4) .
O4 C17 1.452(4) .
N1 C11 1.370(4) .
N1 C15 1.455(5) .
N1 C14 1.460(4) .
C8 C4 1.404(4) .
C8 C9 1.380(4) .
C4 C5 1.426(4) .
C4 C3 1.386(4) .
C5 C6 1.352(5) .
C5 H5 0.88(4) .
C9 C9 1.498(6) 2_656
C9 C1 1.436(4) .
C2 C1 1.425(4) .
C2 C3 1.396(5) .
C2 C13 1.425(4) .
C1 C10 1.415(4) .
C3 H3 0.9300 .
C11 C10 1.397(4) .
C11 C12 1.427(5) .
C7 C6 1.461(4) .
C10 H10 0.9300 .
C6 C16 1.493(4) .
C13 H13 0.9300 .
C13 C12 1.357(5) .
C12 H12 0.9300 .
C15 H15A 0.9600 .
C15 H15B 0.9600 .
C15 H15C 0.9600 .
C14 H14A 0.9600 .
C14 H14B 0.9600 .
C14 H14C 0.9600 .
C17 H17A 0.9700 .
C17 H17B 0.9700 .
C17 C18 1.506(5) .
C18 H18A 0.9600 .
C18 H18B 0.9600 .
C18 H18C 0.9600 .

loop_
_geom_torsion_atom_site_label_1
_geom_torsion_atom_site_label_2
_geom_torsion_atom_site_label_3
_geom_torsion_atom_site_label_4
_geom_torsion
_geom_torsion_site_symmetry_1
_geom_torsion_site_symmetry_4
O1 C8 C4 C5 4.7(4) . .
O1 C8 C4 C3 -177.6(3) . .
O1 C8 C9 C9 -5.9(4) . 2_656
O1 C8 C9 C1 175.6(3) . .
O1 C7 C6 C5 6.9(5) . .
O1 C7 C6 C16 -174.1(3) . .
O2 C7 C6 C5 -173.7(3) . .
O2 C7 C6 C16 5.3(5) . .
N1 C11 C10 C1 -172.9(3) . .
N1 C11 C12 C13 174.0(3) . .
C8 O1 C7 O2 175.9(3) . .
C8 O1 C7 C6 -4.6(4) . .
C8 C4 C5 C6 -2.4(5) . .
C8 C4 C3 C2 1.0(5) . .
C8 C9 C1 C2 3.1(4) . .
C8 C9 C1 C10 -176.2(3) . .
C4 C8 C9 C9 174.4(3) . 2_656
C4 C8 C9 C1 -4.2(5) . .
C4 C5 C6 C7 -3.5(5) . .
C4 C5 C6 C16 177.5(3) . .
C5 C4 C3 C2 178.7(3) . .
C5 C6 C16 O3 170.7(3) . .
C5 C6 C16 O4 -10.5(4) . .
C9 C8 C4 C5 -175.6(3) . .
C9 C8 C4 C3 2.2(5) . .
C9 C9 C1 C2 -175.4(3) 2_656 .
C9 C9 C1 C10 5.3(4) 2_656 .
C9 C1 C10 C11 177.1(3) . .
C2 C1 C10 C11 -2.2(5) . .
C2 C13 C12 C11 0.1(5) . .
C1 C2 C3 C4 -1.9(5) . .
C1 C2 C13 C12 3.1(5) . .
C3 C4 C5 C6 -180.0(3) . .
C3 C2 C1 C9 -0.2(5) . .
C3 C2 C1 C10 179.1(3) . .
C3 C2 C13 C12 -178.1(3) . .
C7 O1 C8 C4 -1.1(4) . .
C7 O1 C8 C9 179.1(3) . .
C7 C6 C16 O3 -8.3(5) . .
C7 C6 C16 O4 170.5(3) . .
C10 C11 C12 C13 -4.2(5) . .
C16 O4 C17 C18 -174.4(3) . .
C13 C2 C1 C9 178.7(3) . .
C13 C2 C1 C10 -2.0(5) . .
C13 C2 C3 C4 179.2(3) . .
C12 C11 C10 C1 5.3(5) . .
C15 N1 C11 C10 4.3(5) . .
C15 N1 C11 C12 -173.8(3) . .
C14 N1 C11 C10 -169.3(3) . .
C14 N1 C11 C12 12.5(5) . .
C17 O4 C16 O3 2.1(5) . .
C17 O4 C16 C6 -176.7(3) . .
